data_2311881
loop_
_publ_author_name
'Bouchene, Rafika'
'Daran, Jean Claude'
'Merazig, Hocine'
'Manoury, Eric'
'Bouacida, Sofiane'

_publ_section_title
;
 Selective synthesis of (3-ferrocenylprop-2-en-1-yl)triphenylphosphonium
 iodide: crystal structure determination of two polymorphs.
;
_journal_coeditor_code KU3195
_journal_issue 'Pt 5'
_journal_name_full 'Acta crystallographica. Section C, Structural chemistry'
_journal_page_first 376
_journal_page_last 381
_journal_paper_doi 10.1107/S2053229617004867
_journal_volume 73
_journal_year 2017
_chemical_formula_iupac '[Fe(C5 H5)(C26 H23 P)] , I'
_chemical_formula_moiety 'C31 H28 Fe P, I '
_chemical_formula_sum 'C31 H28 Fe I P'
_chemical_formula_weight 614.25
_chemical_name_systematic
;
(3-Ferrocenylprop-2-en-1-yl)triphenylphosphonium iodide
;
_space_group_IT_number 14
_space_group_name_Hall '-P 2ybc'
_space_group_name_H-M_alt 'P 1 21/c 1'
_symmetry_cell_setting monoclinic
_symmetry_space_group_name_Hall '-P 2ybc'
_symmetry_space_group_name_H-M 'P 1 21/c 1'
_atom_sites_solution_hydrogens geom
_atom_sites_solution_primary direct
_atom_sites_solution_secondary difmap
_cell_angle_alpha 90
_cell_angle_beta 102.868(7)
_cell_angle_gamma 90
_cell_formula_units_Z 4
_cell_length_a 10.1090(16)
_cell_length_b 10.6299(15)
_cell_length_c 25.148(4)
_cell_measurement_reflns_used 9962
_cell_measurement_temperature 150(2)
_cell_measurement_theta_max 26.13
_cell_measurement_theta_min 2.54
_cell_volume 2634.5(7)
_computing_cell_refinement
;
APEX2 (Bruker, 2011)
;
_computing_data_collection
;
APEX2 (Bruker, 2011)
;
_computing_data_reduction
;
APEX2 (Bruker, 2011)
;
_computing_molecular_graphics
;
ORTEP-3 for Windows (Farrugia,1997), DIAMOND (Brandenburg & Berndt,
2001)
;
_computing_publication_material
;
WinGX (Farrugia, 2012)
;
_computing_structure_refinement
;
SHELXL97 (Sheldrick, 2008)
;
_computing_structure_solution
;
SIR-2002 (Burla <i>et al.</i>,  2005)
;
_diffrn_ambient_temperature 150(2)
_diffrn_measured_fraction_theta_full 0.999
_diffrn_measured_fraction_theta_max 0.999
_diffrn_measurement_device_type 'Bruker APEXII'
_diffrn_measurement_method 'CCD rotation images, thick slices'
_diffrn_radiation_monochromator graphite
_diffrn_radiation_source 'fine-focus sealed tube'
_diffrn_radiation_type MoK\a
_diffrn_radiation_wavelength 0.71073
_diffrn_reflns_av_R_equivalents 0.0466
_diffrn_reflns_limit_h_max 12
_diffrn_reflns_limit_h_min -12
_diffrn_reflns_limit_k_max 13
_diffrn_reflns_limit_k_min -13
_diffrn_reflns_limit_l_max 31
_diffrn_reflns_limit_l_min -29
_diffrn_reflns_number 50617
_diffrn_reflns_theta_full 26.37
_diffrn_reflns_theta_max 26.37
_diffrn_reflns_theta_min 2.07
_exptl_absorpt_coefficient_mu 1.823
_exptl_absorpt_correction_T_max 0.7454
_exptl_absorpt_correction_T_min 0.6992
_exptl_absorpt_correction_type multi-scan
_exptl_absorpt_process_details
;
(SADABS; Sheldrick, 2003)
;
_exptl_crystal_colour red
_exptl_crystal_density_diffrn 1.549
_exptl_crystal_density_method 'not measured'
_exptl_crystal_description prism
_exptl_crystal_F_000 1232
_exptl_crystal_size_max 0.13
_exptl_crystal_size_mid 0.11
_exptl_crystal_size_min 0.06
_refine_diff_density_max 0.517
_refine_diff_density_min -0.495
_refine_ls_extinction_method none
_refine_ls_goodness_of_fit_ref 1.007
_refine_ls_hydrogen_treatment constr
_refine_ls_matrix_type full
_refine_ls_number_parameters 352
_refine_ls_number_reflns 5396
_refine_ls_number_restraints 10
_refine_ls_restrained_S_all 1.006
_refine_ls_R_factor_all 0.0471
_refine_ls_R_factor_gt 0.0269
_refine_ls_shift/su_max 0.005
_refine_ls_shift/su_mean 0.004
_refine_ls_structure_factor_coef Fsqd
_refine_ls_weighting_details 'w = 1/[\s^2^(Fo^2^)+(0.0151P)^2^+2.0496P] where P=(Fo^2^+2Fc^2^)/3'
_refine_ls_weighting_scheme calc
_refine_ls_wR_factor_gt 0.0445
_refine_ls_wR_factor_ref 0.0489
_reflns_number_gt 4161
_reflns_number_total 5396
_reflns_threshold_expression I>2\s(I)
_cod_data_source_file ku3195sup1.cif
_cod_data_source_block II
_cod_original_cell_volume 2634.4(7)
_cod_original_sg_symbol_H-M 'P 21/c'
_cod_database_code 2311881

loop_
_space_group_symop_operation_xyz
'x, y, z'
'-x, y+1/2, -z+1/2'
'-x, -y, -z'
'x, -y-1/2, z-1/2'

loop_
_atom_site_type_symbol
_atom_site_label
_atom_site_fract_x
_atom_site_fract_y
_atom_site_fract_z
_atom_site_U_iso_or_equiv
_atom_site_adp_type
_atom_site_calc_flag
_atom_site_refinement_flags
_atom_site_occupancy
_atom_site_symmetry_multiplicity
_atom_site_disorder_assembly
_atom_site_disorder_group
Fe Fe1 0.07591(3) 0.92217(3) 0.811703(13) 0.02405(9) Uani d . 1 1 A .
P P1 0.58954(6) 0.65946(5) 0.90227(2) 0.01960(13) Uani d . 1 1 . .
C C1 0.1316(2) 0.8232(2) 0.88333(9) 0.0225(5) Uani d . 1 1 . .
C C2 0.1548(2) 0.9550(2) 0.89213(9) 0.0268(6) Uani d . 1 1 A .
H H2 0.2381 0.9927 0.9065 0.032 Uiso d R 1 1 . .
C C3 0.0298(3) 1.0182(3) 0.87538(10) 0.0352(6) Uani d . 1 1 A .
H H3 0.0166 1.1046 0.877 0.042 Uiso d R 1 1 . .
C C4 -0.0717(3) 0.9284(3) 0.85583(10) 0.0351(7) Uani d . 1 1 . .
H H4 -0.1634 0.9451 0.8425 0.042 Uiso d R 1 1 A .
C C5 -0.0097(2) 0.8082(3) 0.86010(9) 0.0302(6) Uani d . 1 1 A .
H H5 -0.0536 0.7323 0.8495 0.036 Uiso d R 1 1 . .
C C6 0.1139(15) 0.8288(13) 0.7456(6) 0.033(4) Uani d PD 0.54 1 A 1
H H6 0.1202 0.742 0.7423 0.04 Uiso calc PR 0.54 1 A 1
C C7 0.2216(11) 0.9082(19) 0.7675(5) 0.053(7) Uani d PD 0.54 1 A 1
H H7 0.3117 0.8851 0.7808 0.064 Uiso calc PR 0.54 1 A 1
C C8 0.167(2) 1.0301(14) 0.7656(9) 0.060(7) Uani d PD 0.54 1 A 1
H H8 0.2157 1.1026 0.7782 0.073 Uiso calc PR 0.54 1 A 1
C C9 0.028(2) 1.0249(19) 0.7418(14) 0.050(6) Uani d PD 0.54 1 A 1
H H9 -0.0312 1.0929 0.7353 0.061 Uiso calc PR 0.54 1 A 1
C C10 -0.0052(15) 0.899(2) 0.7294(10) 0.043(4) Uani d PD 0.54 1 A 1
H H10 -0.0907 0.8675 0.7133 0.052 Uiso calc PR 0.54 1 A 1
C C6B 0.176(2) 0.8507(12) 0.7575(7) 0.039(7) Uani d PD 0.46 1 A 2
H H6B 0.2228 0.7748 0.7619 0.047 Uiso calc PR 0.46 1 A 2
C C7B 0.2330(16) 0.9668(18) 0.7739(8) 0.040(4) Uani d PD 0.46 1 A 2
H H7B 0.3231 0.9826 0.7907 0.048 Uiso calc PR 0.46 1 A 2
C C8B 0.128(2) 1.0562(14) 0.7605(11) 0.031(3) Uani d PD 0.46 1 A 2
H H8B 0.1365 1.1422 0.7673 0.037 Uiso calc PR 0.46 1 A 2
C C9B 0.0090(17) 0.993(2) 0.7349(15) 0.039(6) Uani d PD 0.46 1 A 2
H H9B -0.0751 1.0297 0.7214 0.046 Uiso calc PR 0.46 1 A 2
C C10B 0.038(2) 0.8642(18) 0.7334(8) 0.046(7) Uani d PD 0.46 1 A 2
H H10B -0.0223 0.8003 0.7191 0.056 Uiso calc PR 0.46 1 A 2
C C11 0.2326(2) 0.7227(2) 0.89490(9) 0.0228(5) Uani d . 1 1 A .
H H11 0.211 0.6462 0.8771 0.027 Uiso calc R 1 1 . .
C C12 0.3528(2) 0.7329(2) 0.92901(9) 0.0213(5) Uani d . 1 1 . .
H H12 0.373 0.8085 0.9477 0.026 Uiso calc R 1 1 A .
C C13 0.4586(2) 0.6316(2) 0.93959(9) 0.0226(5) Uani d . 1 1 A .
H H13A 0.416 0.551 0.9289 0.027 Uiso calc R 1 1 . .
H H13B 0.4993 0.6282 0.9783 0.027 Uiso calc R 1 1 . .
C C21 0.6595(2) 0.8117(2) 0.92184(9) 0.0216(5) Uani d . 1 1 . .
C C22 0.7822(2) 0.8208(2) 0.95968(9) 0.0264(6) Uani d . 1 1 . .
H H22 0.834 0.7492 0.9705 0.032 Uiso calc R 1 1 . .
C C23 0.8270(3) 0.9366(3) 0.98116(10) 0.0354(6) Uani d . 1 1 . .
H H23 0.9088 0.9427 1.0068 0.043 Uiso calc R 1 1 . .
C C24 0.7518(3) 1.0427(3) 0.96501(10) 0.0384(7) Uani d . 1 1 . .
H H24 0.783 1.1202 0.9798 0.046 Uiso calc R 1 1 . .
C C25 0.6303(3) 1.0358(2) 0.92712(11) 0.0356(6) Uani d . 1 1 . .
H H25 0.58 1.1083 0.9163 0.043 Uiso calc R 1 1 . .
C C26 0.5834(3) 0.9196(2) 0.90515(10) 0.0289(6) Uani d . 1 1 . .
H H26 0.5017 0.9141 0.8795 0.035 Uiso calc R 1 1 . .
C C31 0.5195(2) 0.6558(2) 0.83027(9) 0.0217(5) Uani d . 1 1 . .
C C32 0.5704(3) 0.7327(2) 0.79466(9) 0.0300(6) Uani d . 1 1 . .
H H32 0.6387 0.7905 0.8083 0.036 Uiso calc R 1 1 . .
C C33 0.5192(3) 0.7231(3) 0.73892(10) 0.0362(7) Uani d . 1 1 . .
H H33 0.5534 0.7739 0.715 0.043 Uiso calc R 1 1 . .
C C34 0.4178(3) 0.6383(3) 0.71917(10) 0.0371(7) Uani d . 1 1 . .
H H34 0.3825 0.6327 0.6818 0.044 Uiso calc R 1 1 . .
C C35 0.3678(3) 0.5613(2) 0.75413(10) 0.0351(6) Uani d . 1 1 . .
H H35 0.2995 0.5038 0.7402 0.042 Uiso calc R 1 1 . .
C C36 0.4184(2) 0.5688(2) 0.80975(9) 0.0272(6) Uani d . 1 1 . .
H H36 0.3852 0.5161 0.8333 0.033 Uiso calc R 1 1 . .
C C41 0.7169(2) 0.5392(2) 0.91854(9) 0.0216(5) Uani d . 1 1 . .
C C42 0.7599(2) 0.4958(2) 0.97192(9) 0.0238(5) Uani d . 1 1 . .
H H42 0.7214 0.5278 0.9994 0.029 Uiso calc R 1 1 . .
C C43 0.8602(2) 0.4047(2) 0.98383(9) 0.0274(6) Uani d . 1 1 . .
H H43 0.8886 0.3753 1.0194 0.033 Uiso calc R 1 1 . .
C C44 0.9177(3) 0.3577(2) 0.94337(10) 0.0329(6) Uani d . 1 1 . .
H H44 0.9852 0.2968 0.9516 0.04 Uiso calc R 1 1 . .
C C45 0.8760(3) 0.4004(3) 0.89086(11) 0.0470(8) Uani d . 1 1 . .
H H45 0.9155 0.3684 0.8637 0.056 Uiso calc R 1 1 . .
C C46 0.7762(3) 0.4902(3) 0.87810(10) 0.0370(7) Uani d . 1 1 . .
H H46 0.7482 0.5184 0.8423 0.044 Uiso calc R 1 1 . .
I I1 0.316992(19) 0.295651(16) 0.900690(7) 0.03630(6) Uani d . 1 1 . .

loop_
_atom_site_aniso_label
_atom_site_aniso_U_11
_atom_site_aniso_U_22
_atom_site_aniso_U_33
_atom_site_aniso_U_12
_atom_site_aniso_U_13
_atom_site_aniso_U_23
Fe1 0.02670(19) 0.03007(19) 0.01633(18) 0.00157(16) 0.00680(14) 0.00163(14)
P1 0.0236(3) 0.0207(3) 0.0142(3) -0.0007(3) 0.0037(2) 0.0004(2)
C1 0.0231(13) 0.0310(14) 0.0144(11) -0.0031(10) 0.0062(10) 0.0001(10)
C2 0.0279(14) 0.0336(14) 0.0179(12) 0.0009(11) 0.0031(10) -0.0040(10)
C3 0.0438(17) 0.0411(16) 0.0230(14) 0.0153(14) 0.0121(12) 0.0001(12)
C4 0.0234(14) 0.0635(19) 0.0192(13) 0.0085(14) 0.0064(11) 0.0053(13)
C5 0.0253(13) 0.0459(16) 0.0203(13) -0.0059(13) 0.0070(10) 0.0034(12)
C6 0.050(13) 0.033(4) 0.020(7) 0.008(7) 0.013(9) 0.002(4)
C7 0.026(6) 0.12(2) 0.021(5) -0.007(11) 0.015(5) 0.000(13)
C8 0.082(15) 0.058(12) 0.055(13) -0.043(11) 0.046(13) -0.013(11)
C9 0.086(15) 0.039(6) 0.034(11) 0.030(8) 0.030(11) 0.022(7)
C10 0.042(6) 0.065(10) 0.022(5) -0.003(7) 0.006(5) -0.002(7)
C6B 0.046(17) 0.042(12) 0.036(14) 0.024(10) 0.025(13) 0.018(10)
C7B 0.029(6) 0.061(12) 0.030(7) 0.006(7) 0.008(5) 0.016(8)
C8B 0.044(8) 0.026(4) 0.026(5) 0.009(5) 0.014(6) 0.006(4)
C9B 0.025(5) 0.064(15) 0.027(8) 0.007(7) 0.006(4) 0.019(12)
C10B 0.070(18) 0.059(13) 0.012(7) -0.025(11) 0.011(12) -0.002(9)
C11 0.0291(13) 0.0246(13) 0.0169(12) -0.0062(11) 0.0099(10) -0.0002(10)
C12 0.0259(13) 0.0239(13) 0.0159(12) -0.0039(10) 0.0082(10) -0.0014(9)
C13 0.0275(13) 0.0243(13) 0.0166(12) -0.0033(10) 0.0062(10) 0.0016(10)
C21 0.0250(12) 0.0248(13) 0.0160(12) -0.0040(10) 0.0069(10) 0.0002(10)
C22 0.0277(13) 0.0336(15) 0.0188(12) -0.0057(11) 0.0072(11) 0.0016(10)
C23 0.0402(16) 0.0422(17) 0.0240(14) -0.0180(14) 0.0073(12) -0.0057(12)
C24 0.060(2) 0.0317(15) 0.0289(15) -0.0197(14) 0.0225(15) -0.0090(12)
C25 0.0541(19) 0.0241(14) 0.0349(15) 0.0013(13) 0.0236(14) 0.0020(11)
C26 0.0338(14) 0.0287(14) 0.0245(13) 0.0003(12) 0.0070(11) 0.0023(11)
C31 0.0271(13) 0.0226(12) 0.0158(12) 0.0034(10) 0.0053(10) -0.0004(9)
C32 0.0369(15) 0.0305(14) 0.0223(13) -0.0036(12) 0.0061(11) 0.0010(10)
C33 0.0500(17) 0.0403(16) 0.0208(14) 0.0058(14) 0.0134(12) 0.0064(12)
C34 0.0495(17) 0.0470(17) 0.0129(13) 0.0125(15) 0.0030(12) -0.0050(12)
C35 0.0372(15) 0.0405(16) 0.0250(14) -0.0017(13) 0.0016(12) -0.0119(12)
C36 0.0331(14) 0.0268(13) 0.0218(13) -0.0027(11) 0.0063(11) -0.0031(10)
C41 0.0253(13) 0.0204(12) 0.0193(12) -0.0024(10) 0.0053(10) -0.0012(10)
C42 0.0284(13) 0.0284(13) 0.0168(12) -0.0008(11) 0.0096(10) -0.0006(10)
C43 0.0302(14) 0.0311(14) 0.0204(13) 0.0025(12) 0.0046(11) 0.0081(11)
C44 0.0378(15) 0.0293(14) 0.0312(15) 0.0124(12) 0.0067(12) 0.0031(11)
C45 0.063(2) 0.0550(19) 0.0265(15) 0.0299(16) 0.0181(14) 0.0000(13)
C46 0.0523(18) 0.0435(16) 0.0160(13) 0.0182(14) 0.0098(12) 0.0045(11)
I1 0.05332(12) 0.02727(9) 0.03013(10) -0.00953(9) 0.01316(8) -0.00407(8)

loop_
_atom_type_symbol
_atom_type_description
_atom_type_scat_dispersion_real
_atom_type_scat_dispersion_imag
_atom_type_scat_source
C C 0.0033 0.0016 'International Tables Vol C Tables 4.2.6.8 and 6.1.1.4'
H H 0 0 'International Tables Vol C Tables 4.2.6.8 and 6.1.1.4'
Fe Fe 0.3463 0.8444 'International Tables Vol C Tables 4.2.6.8 and 6.1.1.4'
I I -0.4742 1.8119 'International Tables Vol C Tables 4.2.6.8 and 6.1.1.4'
P P 0.1023 0.0942 'International Tables Vol C Tables 4.2.6.8 and 6.1.1.4'

loop_
_geom_angle_atom_site_label_1
_geom_angle_atom_site_label_2
_geom_angle_atom_site_label_3
_geom_angle
C8 Fe1 C10B 67.7(7)
C8 Fe1 C6B 57.2(5)
C10B Fe1 C6B 40.6(4)
C8 Fe1 C2 110.4(5)
C10B Fe1 C2 166.2(7)
C6B Fe1 C2 126.3(6)
C8 Fe1 C9 40.7(5)
C10B Fe1 C9 50.4(9)
C6B Fe1 C9 71.1(8)
C2 Fe1 C9 137.1(7)
C8 Fe1 C7 40.7(4)
C10B Fe1 C7 56.5(5)
C6B Fe1 C7 21.9(3)
C2 Fe1 C7 112.6(4)
C9 Fe1 C7 68.2(7)
C8 Fe1 C9B 48.6(9)
C10B Fe1 C9B 40.3(5)
C6B Fe1 C9B 67.0(7)
C2 Fe1 C9B 148.5(7)
C9 Fe1 C9B 11.6(9)
C7 Fe1 C9B 68.8(8)
C8 Fe1 C3 112.6(5)
C10B Fe1 C3 153.3(7)
C6B Fe1 C3 162.9(6)
C2 Fe1 C3 40.52(10)
C9 Fe1 C3 111.0(7)
C7 Fe1 C3 141.6(5)
C9B Fe1 C3 118.3(7)
C8 Fe1 C5 177.6(7)
C10B Fe1 C5 112.8(5)
C6B Fe1 C5 121.5(4)
C2 Fe1 C5 68.48(10)
C9 Fe1 C5 141.6(7)
C7 Fe1 C5 137.3(6)
C9B Fe1 C5 133.4(7)
C3 Fe1 C5 68.13(11)
C8 Fe1 C6 67.2(6)
C10B Fe1 C6 24.1(5)
C6B Fe1 C6 19.1(4)
C2 Fe1 C6 142.1(4)
C9 Fe1 C6 67.0(8)
C7 Fe1 C6 39.8(4)
C9B Fe1 C6 59.5(8)
C3 Fe1 C6 177.3(4)
C5 Fe1 C6 112.2(4)
C21 P1 C31 109.90(10)
C21 P1 C41 111.19(11)
C31 P1 C41 108.48(10)
C21 P1 C13 107.15(10)
C31 P1 C13 110.51(11)
C41 P1 C13 109.61(10)
C5 C1 C2 106.7(2)
C5 C1 C11 126.2(2)
C2 C1 C11 127.1(2)
C5 C1 Fe1 69.16(13)
C2 C1 Fe1 68.74(13)
C11 C1 Fe1 126.32(15)
C3 C2 C1 108.4(2)
C3 C2 Fe1 69.99(14)
C1 C2 Fe1 70.30(13)
C3 C2 H2 125.8
C1 C2 H2 125.8
Fe1 C2 H2 125.5
C4 C3 C2 108.4(2)
C4 C3 Fe1 70.26(14)
C2 C3 Fe1 69.49(13)
C4 C3 H3 125.8
C2 C3 H3 125.8
Fe1 C3 H3 126
C3 C4 C5 108.0(2)
C3 C4 Fe1 69.48(14)
C5 C4 Fe1 69.44(13)
C3 C4 H4 126
C5 C4 H4 126
Fe1 C4 H4 126.7
C4 C5 C1 108.4(2)
C4 C5 Fe1 70.02(14)
C1 C5 Fe1 70.05(13)
C4 C5 H5 125.8
C1 C5 H5 125.8
Fe1 C5 H5 125.7
C7 C6 C10 109.9(13)
C7 C6 Fe1 69.8(8)
C10 C6 Fe1 70.9(12)
C7 C6 H6 125.1
C10 C6 H6 125.1
Fe1 C6 H6 125.8
C6 C7 C8 106.3(10)
C6 C7 Fe1 70.3(8)
C8 C7 Fe1 68.0(9)
C6 C7 H7 126.9
C8 C7 H7 126.9
Fe1 C7 H7 126.3
C9 C8 C7 109.0(9)
C9 C8 Fe1 71.2(14)
C7 C8 Fe1 71.2(8)
C9 C8 H8 125.5
C7 C8 H8 125.5
Fe1 C8 H8 123.6
C10 C9 C8 107.6(11)
C10 C9 Fe1 71.2(15)
C8 C9 Fe1 68.2(12)
C10 C9 H9 126.2
C8 C9 H9 126.2
Fe1 C9 H9 126.2
C6 C10 C9 107.2(13)
C6 C10 Fe1 69.3(10)
C9 C10 Fe1 68.9(15)
C6 C10 H10 126.4
C9 C10 H10 126.4
Fe1 C10 H10 126.8
C7B C6B C10B 110.3(11)
C7B C6B Fe1 72.6(10)
C10B C6B Fe1 69.7(9)
C7B C6B H6B 124.9
C10B C6B H6B 124.9
Fe1 C6B H6B 124.4
C6B C7B C8B 106.9(12)
C6B C7B Fe1 67.9(10)
C8B C7B Fe1 69.8(14)
C6B C7B H7B 126.6
C8B C7B H7B 126.6
Fe1 C7B H7B 127.3
C7B C8B C9B 107.9(12)
C7B C8B Fe1 70.6(13)
C9B C8B Fe1 68.9(17)
C7B C8B H8B 126
C9B C8B H8B 126
Fe1 C8B H8B 126.2
C10B C9B C8B 108.5(10)
C10B C9B Fe1 69.0(14)
C8B C9B Fe1 71.0(16)
C10B C9B H9B 125.7
C8B C9B H9B 125.7
Fe1 C9B H9B 125.6
C9B C10B C6B 106.4(9)
C9B C10B Fe1 70.7(16)
C6B C10B Fe1 69.7(8)
C9B C10B H10B 126.8
C6B C10B H10B 126.8
Fe1 C10B H10B 124.5
C12 C11 C1 124.6(2)
C12 C11 H11 117.7
C1 C11 H11 117.7
C11 C12 C13 124.8(2)
C11 C12 H12 117.6
C13 C12 H12 117.6
C12 C13 P1 111.45(15)
C12 C13 H13A 109.3
P1 C13 H13A 109.3
C12 C13 H13B 109.3
P1 C13 H13B 109.3
H13A C13 H13B 108
C22 C21 C26 119.9(2)
C22 C21 P1 119.30(18)
C26 C21 P1 120.25(18)
C23 C22 C21 119.7(2)
C23 C22 H22 120.1
C21 C22 H22 120.1
C24 C23 C22 120.4(2)
C24 C23 H23 119.8
C22 C23 H23 119.8
C23 C24 C25 120.8(2)
C23 C24 H24 119.6
C25 C24 H24 119.6
C24 C25 C26 119.6(3)
C24 C25 H25 120.2
C26 C25 H25 120.2
C21 C26 C25 119.6(2)
C21 C26 H26 120.2
C25 C26 H26 120.2
C36 C31 C32 119.9(2)
C36 C31 P1 118.82(17)
C32 C31 P1 121.15(18)
C33 C32 C31 119.9(2)
C33 C32 H32 120
C31 C32 H32 120
C34 C33 C32 119.7(2)
C34 C33 H33 120.2
C32 C33 H33 120.2
C33 C34 C35 120.7(2)
C33 C34 H34 119.7
C35 C34 H34 119.7
C34 C35 C36 120.4(2)
C34 C35 H35 119.8
C36 C35 H35 119.8
C35 C36 C31 119.4(2)
C35 C36 H36 120.3
C31 C36 H36 120.3
C46 C41 C42 119.1(2)
C46 C41 P1 120.24(17)
C42 C41 P1 120.61(17)
C43 C42 C41 119.7(2)
C43 C42 H42 120.1
C41 C42 H42 120.1
C44 C43 C42 120.3(2)
C44 C43 H43 119.9
C42 C43 H43 119.9
C45 C44 C43 120.2(2)
C45 C44 H44 119.9
C43 C44 H44 119.9
C44 C45 C46 120.5(2)
C44 C45 H45 119.8
C46 C45 H45 119.8
C45 C46 C41 120.2(2)
C45 C46 H46 119.9
C41 C46 H46 119.9

loop_
_geom_bond_atom_site_label_1
_geom_bond_atom_site_label_2
_geom_bond_distance
Fe1 C8 1.996(18)
Fe1 C10B 2.018(19)
Fe1 C6B 2.018(13)
Fe1 C2 2.032(2)
Fe1 C9 2.04(3)
Fe1 C7 2.038(13)
Fe1 C9B 2.04(3)
Fe1 C3 2.039(2)
Fe1 C5 2.041(2)
Fe1 C6 2.044(14)
P1 C21 1.790(2)
P1 C31 1.792(2)
P1 C41 1.795(2)
P1 C13 1.810(2)
C1 C5 1.427(3)
C1 C2 1.430(3)
C1 C11 1.461(3)
C2 C3 1.410(3)
C2 H2 0.93
C3 C4 1.407(4)
C3 H3 0.93
C4 C5 1.417(4)
C4 H4 0.9301
C5 H5 0.93
C6 C7 1.391(12)
C6 C10 1.398(13)
C6 H6 0.93
C7 C8 1.404(13)
C7 H7 0.93
C8 C9 1.402(12)
C8 H8 0.93
C9 C10 1.400(13)
C9 H9 0.93
C10 H10 0.93
C6B C7B 1.385(15)
C6B C10B 1.399(13)
C6B H6B 0.93
C7B C8B 1.406(15)
C7B H7B 0.93
C8B C9B 1.407(14)
C8B H8B 0.93
C9B C10B 1.399(13)
C9B H9B 0.93
C10B H10B 0.93
C11 C12 1.327(3)
C11 H11 0.93
C12 C13 1.499(3)
C12 H12 0.93
C13 H13A 0.97
C13 H13B 0.97
C21 C22 1.389(3)
C21 C26 1.393(3)
C22 C23 1.380(3)
C22 H22 0.93
C23 C24 1.370(4)
C23 H23 0.93
C24 C25 1.378(4)
C24 H24 0.93
C25 C26 1.393(3)
C25 H25 0.93
C26 H26 0.93
C31 C36 1.390(3)
C31 C32 1.393(3)
C32 C33 1.386(3)
C32 H32 0.93
C33 C34 1.373(4)
C33 H33 0.93
C34 C35 1.377(4)
C34 H34 0.93
C35 C36 1.381(3)
C35 H35 0.93
C36 H36 0.93
C41 C46 1.392(3)
C41 C42 1.394(3)
C42 C43 1.385(3)
C42 H42 0.93
C43 C44 1.374(3)
C43 H43 0.93
C44 C45 1.371(4)
C44 H44 0.93
C45 C46 1.374(4)
C45 H45 0.93
C46 H46 0.93

loop_
_geom_torsion_atom_site_label_1
_geom_torsion_atom_site_label_2
_geom_torsion_atom_site_label_3
_geom_torsion_atom_site_label_4
_geom_torsion
C1 C2 C3 C4 -0.4(3)
Fe1 C2 C3 C4 59.68(17)
C1 C2 C3 Fe1 -60.05(16)
C3 C4 C5 C1 0.8(3)
Fe1 C4 C5 C1 59.78(15)
C3 C4 C5 Fe1 -58.93(17)
C2 C1 C5 C4 -1.1(2)
C11 C1 C5 C4 179.8(2)
Fe1 C1 C5 C4 -59.76(16)
C2 C1 C5 Fe1 58.71(15)
C11 C1 C5 Fe1 -120.4(2)
C10 C6 C7 C8 1(2)
Fe1 C6 C7 C8 -58.8(12)
C10 C6 C7 Fe1 59.8(15)
C6 C7 C8 C9 -1(2)
Fe1 C7 C8 C9 -61.4(18)
C6 C7 C8 Fe1 60.3(11)
C7 C8 C9 C10 1(3)
Fe1 C8 C9 C10 -61(2)
C7 C8 C9 Fe1 61.5(14)
C7 C6 C10 C9 0(3)
Fe1 C6 C10 C9 59(2)
C7 C6 C10 Fe1 -59.1(13)
C8 C9 C10 C6 0(3)
Fe1 C9 C10 C6 -59.0(18)
C8 C9 C10 Fe1 59(2)
C10B C6B C7B C8B 1(3)
Fe1 C6B C7B C8B -59.1(18)
C10B C6B C7B Fe1 59.8(13)
C6B C7B C8B C9B -1(3)
Fe1 C7B C8B C9B -59(2)
C6B C7B C8B Fe1 58.0(15)
C7B C8B C9B C10B 1(4)
Fe1 C8B C9B C10B -59(2)
C7B C8B C9B Fe1 60(2)
Fe1 C9B C10B C6B -60.9(14)
C8B C9B C10B Fe1 60(2)
C7B C6B C10B C9B 0(3)
Fe1 C6B C10B C9B 62(2)
C7B C6B C10B Fe1 -61.5(14)
C5 C1 C11 C12 -161.0(2)
C2 C1 C11 C12 20.0(4)
Fe1 C1 C11 C12 109.5(2)
C1 C11 C12 C13 -177.8(2)
C11 C12 C13 P1 100.6(2)
C21 P1 C13 C12 56.87(18)
C31 P1 C13 C12 -62.85(19)
C41 P1 C13 C12 177.64(15)
C31 P1 C21 C22 -139.03(18)
C41 P1 C21 C22 -18.9(2)
C13 P1 C21 C22 100.87(19)
C31 P1 C21 C26 49.7(2)
C41 P1 C21 C26 169.78(18)
C13 P1 C21 C26 -70.5(2)
C26 C21 C22 C23 1.0(3)
P1 C21 C22 C23 -170.31(18)
C21 C22 C23 C24 -0.6(4)
C22 C23 C24 C25 0.0(4)
C23 C24 C25 C26 0.2(4)
C22 C21 C26 C25 -0.8(3)
P1 C21 C26 C25 170.43(18)
C24 C25 C26 C21 0.2(4)
C21 P1 C31 C36 -155.96(18)
C41 P1 C31 C36 82.3(2)
C13 P1 C31 C36 -37.9(2)
C21 P1 C31 C32 28.1(2)
C41 P1 C31 C32 -93.6(2)
C13 P1 C31 C32 146.19(19)
C36 C31 C32 C33 0.7(4)
P1 C31 C32 C33 176.51(19)
C31 C32 C33 C34 0.5(4)
C32 C33 C34 C35 -1.0(4)
C33 C34 C35 C36 0.4(4)
C34 C35 C36 C31 0.7(4)
C32 C31 C36 C35 -1.2(3)
P1 C31 C36 C35 -177.17(18)
C21 P1 C41 C46 -100.7(2)
C31 P1 C41 C46 20.3(2)
C13 P1 C41 C46 141.0(2)
C21 P1 C41 C42 77.9(2)
C31 P1 C41 C42 -161.17(19)
C13 P1 C41 C42 -40.4(2)
C46 C41 C42 C43 -0.2(4)
P1 C41 C42 C43 -178.75(18)
C41 C42 C43 C44 0.4(4)
C42 C43 C44 C45 -0.2(4)
C43 C44 C45 C46 -0.1(5)
C44 C45 C46 C41 0.3(5)
C42 C41 C46 C45 -0.1(4)
P1 C41 C46 C45 178.4(2)
